data_2226264
loop_
_publ_author_name
'Toze, Flavien A. A.'
'Ershova, Julya D.'
'Obushak, Mykola D.'
'Zubkov, Fedor I.'
'Khrustalev, Victor N.'

_publ_section_title
;
 8a-Methyl-5,6,8,8a,9,10-hexahydro-10,12a-epoxyisoindolo[1,2-<i>a</i>]isoquinolinium
 iodide
;
_journal_coeditor_code RK2205
_journal_issue 6
_journal_name_full 'Acta Crystallographica Section E'
_journal_page_first o1388
_journal_page_last o1389
_journal_paper_doi 10.1107/S1600536810017903
_journal_volume 66
_journal_year 2010
_chemical_formula_iupac 'C17 H18 N O +, I -'
_chemical_formula_moiety 'C17 H18 N O +, I -'
_chemical_formula_sum 'C17 H18 I N O'
_chemical_formula_weight 379.22
_chemical_melting_point 452
_chemical_name_systematic
;
8a-Methyl-5,6,8,8a,9,10-hexahydro-10,12a-
epoxyisoindolo[1,2-<i>a</i>]isoquinolinium iodide
;
_space_group_IT_number 15
_symmetry_cell_setting monoclinic
_symmetry_space_group_name_Hall '-C 2yc'
_symmetry_space_group_name_H-M 'C 1 2/c 1'
_atom_sites_solution_hydrogens geom
_atom_sites_solution_primary direct
_atom_sites_solution_secondary difmap
_audit_creation_method SHELXL-97
_cell_angle_alpha 90.00
_cell_angle_beta 104.2040(10)
_cell_angle_gamma 90.00
_cell_formula_units_Z 8
_cell_length_a 15.5047(6)
_cell_length_b 8.0757(3)
_cell_length_c 25.1874(12)
_cell_measurement_reflns_used 7921
_cell_measurement_temperature 100(2)
_cell_measurement_theta_max 32.52
_cell_measurement_theta_min 2.71
_cell_volume 3057.3(2)
_computing_cell_refinement '<i>SAINT-Plus</i> (Bruker, 2001)'
_computing_data_collection '<i>APEX2</i> (Bruker, 2005)'
_computing_data_reduction '<i>SAINT-Plus</i> (Bruker, 2001)'
_computing_molecular_graphics '<i>SHELXTL</i> (Sheldrick, 2008)'
_computing_publication_material '<i>SHELXTL</i> (Sheldrick, 2008)'
_computing_structure_refinement '<i>SHELXTL</i> (Sheldrick, 2008)'
_computing_structure_solution '<i>SHELXTL</i> (Sheldrick, 2008)'
_diffrn_ambient_temperature 100(2)
_diffrn_measured_fraction_theta_full 0.994
_diffrn_measured_fraction_theta_max 0.994
_diffrn_measurement_device_type 'Bruker APEXII CCD'
_diffrn_measurement_method '\f and \w scans'
_diffrn_radiation_monochromator graphite
_diffrn_radiation_source 'fine-focus sealed tube'
_diffrn_radiation_type MoK\a
_diffrn_radiation_wavelength 0.71073
_diffrn_reflns_av_R_equivalents 0.0309
_diffrn_reflns_av_sigmaI/netI 0.0245
_diffrn_reflns_limit_h_max 21
_diffrn_reflns_limit_h_min -21
_diffrn_reflns_limit_k_max 11
_diffrn_reflns_limit_k_min -11
_diffrn_reflns_limit_l_max 35
_diffrn_reflns_limit_l_min -35
_diffrn_reflns_number 18881
_diffrn_reflns_theta_full 30.00
_diffrn_reflns_theta_max 30.00
_diffrn_reflns_theta_min 1.67
_exptl_absorpt_coefficient_mu 2.090
_exptl_absorpt_correction_T_max 0.745
_exptl_absorpt_correction_T_min 0.573
_exptl_absorpt_correction_type multi-scan
_exptl_absorpt_process_details '(<i>SADABS</i>; Sheldrick, 2003)'
_exptl_crystal_colour orange
_exptl_crystal_density_diffrn 1.648
_exptl_crystal_density_method 'not measured'
_exptl_crystal_description prism
_exptl_crystal_F_000 1504
_exptl_crystal_size_max 0.30
_exptl_crystal_size_mid 0.20
_exptl_crystal_size_min 0.15
_refine_diff_density_max 0.480
_refine_diff_density_min -0.939
_refine_ls_extinction_method none
_refine_ls_goodness_of_fit_ref 1.003
_refine_ls_hydrogen_treatment constr
_refine_ls_matrix_type full
_refine_ls_number_parameters 182
_refine_ls_number_reflns 4450
_refine_ls_number_restraints 0
_refine_ls_restrained_S_all 1.003
_refine_ls_R_factor_all 0.0278
_refine_ls_R_factor_gt 0.0245
_refine_ls_shift/su_max 0.002
_refine_ls_shift/su_mean 0.000
_refine_ls_structure_factor_coef Fsqd
_refine_ls_weighting_details 'calc w=1/[\s^2^(Fo^2^)+(0.0195P)^2^+6.6P] where P=(Fo^2^+2Fc^2^)/3'
_refine_ls_weighting_scheme calc
_refine_ls_wR_factor_gt 0.0523
_refine_ls_wR_factor_ref 0.0536
_reflns_number_gt 4123
_reflns_number_total 4450
_reflns_threshold_expression I>2\s(I)
_cod_data_source_file rk2205.cif
_cod_data_source_block I
_cod_original_sg_symbol_H-M 'C 2/c'
_cod_database_code 2226264
_cod_database_fobs_code 2226264

loop_
_symmetry_equiv_pos_as_xyz
'x, y, z'
'-x, y, -z+1/2'
'x+1/2, y+1/2, z'
'-x+1/2, y+1/2, -z+1/2'
'-x, -y, -z'
'x, -y, z-1/2'
'-x+1/2, -y+1/2, -z'
'x+1/2, -y+1/2, z-1/2'

loop_
_atom_site_type_symbol
_atom_site_label
_atom_site_fract_x
_atom_site_fract_y
_atom_site_fract_z
_atom_site_U_iso_or_equiv
_atom_site_adp_type
_atom_site_calc_flag
_atom_site_refinement_flags
_atom_site_occupancy
_atom_site_disorder_assembly
_atom_site_disorder_group
I I1 0.325921(8) 0.080703(16) 0.405918(5) 0.02178(4) Uani d . 1 . .
O O1 0.45929(8) 0.66340(17) 0.33020(5) 0.0191(3) Uani d . 1 . .
C C1 0.61820(12) 0.8559(2) 0.27922(7) 0.0184(3) Uani d . 1 . .
H H1 0.5871 0.7567 0.2663 0.022 Uiso calc R 1 . .
C C1A 0.63271(12) 0.9011(2) 0.33406(7) 0.0165(3) Uani d . 1 . .
C C2 0.64969(13) 0.9574(2) 0.24349(8) 0.0206(4) Uani d . 1 . .
H H2 0.6392 0.9292 0.2058 0.025 Uiso calc R 1 . .
C C3 0.69669(13) 1.1005(2) 0.26325(8) 0.0226(4) Uani d . 1 . .
H H3 0.7178 1.1700 0.2387 0.027 Uiso calc R 1 . .
C C4 0.71330(13) 1.1433(2) 0.31838(8) 0.0206(4) Uani d . 1 . .
H H4 0.7472 1.2395 0.3314 0.025 Uiso calc R 1 . .
C C4A 0.68027(12) 1.0454(2) 0.35434(8) 0.0183(3) Uani d . 1 . .
C C5 0.69532(13) 1.0806(2) 0.41463(8) 0.0214(4) Uani d . 1 . .
H H5A 0.7106 1.1989 0.4217 0.026 Uiso calc R 1 . .
H H5B 0.7458 1.0134 0.4353 0.026 Uiso calc R 1 . .
C C6 0.61228(13) 1.0400(2) 0.43404(8) 0.0205(4) Uani d . 1 . .
H H6A 0.6255 1.0475 0.4745 0.025 Uiso calc R 1 . .
H H6B 0.5646 1.1204 0.4184 0.025 Uiso calc R 1 . .
N N7 0.58279(10) 0.8714(2) 0.41628(6) 0.0174(3) Uani d . 1 . .
C C8 0.52789(12) 0.7704(2) 0.44453(7) 0.0192(3) Uani d . 1 . .
H H8A 0.4659 0.8114 0.4365 0.023 Uiso calc R 1 . .
H H8B 0.5530 0.7705 0.4847 0.023 Uiso calc R 1 . .
C C8A 0.53246(12) 0.5980(2) 0.42045(7) 0.0175(3) Uani d . 1 . .
C C9 0.44431(13) 0.4996(3) 0.40199(8) 0.0228(4) Uani d . 1 . .
H H9A 0.3945 0.5575 0.4123 0.027 Uiso calc R 1 . .
H H9B 0.4501 0.3866 0.4177 0.027 Uiso calc R 1 . .
C C10 0.43173(13) 0.4959(3) 0.33880(8) 0.0223(4) Uani d . 1 . .
H H10 0.3704 0.4661 0.3174 0.027 Uiso calc R 1 . .
C C11 0.50568(14) 0.3957(2) 0.32470(8) 0.0221(4) Uani d . 1 . .
H H11 0.5008 0.2876 0.3094 0.027 Uiso calc R 1 . .
C C12 0.57905(12) 0.4890(2) 0.33795(7) 0.0187(3) Uani d . 1 . .
H H12 0.6365 0.4647 0.3329 0.022 Uiso calc R 1 . .
C C12A 0.54908(11) 0.6422(2) 0.36281(7) 0.0158(3) Uani d . 1 . .
C C12B 0.59353(12) 0.8077(2) 0.37104(7) 0.0162(3) Uani d . 1 . .
C C13 0.60762(13) 0.4998(3) 0.45782(8) 0.0225(4) Uani d . 1 . .
H H13A 0.5933 0.4803 0.4931 0.034 Uiso calc R 1 . .
H H13B 0.6632 0.5628 0.4637 0.034 Uiso calc R 1 . .
H H13C 0.6146 0.3934 0.4406 0.034 Uiso calc R 1 . .

loop_
_atom_site_aniso_label
_atom_site_aniso_U_11
_atom_site_aniso_U_22
_atom_site_aniso_U_33
_atom_site_aniso_U_12
_atom_site_aniso_U_13
_atom_site_aniso_U_23
I1 0.02024(6) 0.02454(7) 0.01967(6) -0.00275(5) 0.00320(4) -0.00284(5)
O1 0.0163(6) 0.0212(6) 0.0176(6) 0.0003(5) 0.0001(5) 0.0018(5)
C1 0.0191(8) 0.0182(8) 0.0174(8) -0.0002(7) 0.0039(6) -0.0004(7)
C1A 0.0178(8) 0.0158(8) 0.0161(8) 0.0015(6) 0.0044(6) 0.0012(6)
C2 0.0208(8) 0.0240(9) 0.0180(8) 0.0010(7) 0.0067(7) 0.0004(7)
C3 0.0219(9) 0.0225(9) 0.0249(9) 0.0008(7) 0.0087(7) 0.0048(7)
C4 0.0193(8) 0.0174(8) 0.0256(9) -0.0007(7) 0.0064(7) -0.0006(7)
C4A 0.0163(8) 0.0177(8) 0.0199(8) 0.0007(6) 0.0028(6) -0.0009(6)
C5 0.0230(9) 0.0215(9) 0.0193(8) -0.0031(7) 0.0043(7) -0.0033(7)
C6 0.0268(9) 0.0176(8) 0.0183(8) -0.0021(7) 0.0079(7) -0.0035(7)
N7 0.0200(7) 0.0164(7) 0.0162(7) -0.0001(6) 0.0051(6) 0.0003(6)
C8 0.0213(8) 0.0213(9) 0.0161(8) -0.0003(7) 0.0066(6) 0.0006(7)
C8A 0.0178(8) 0.0191(8) 0.0157(8) -0.0016(6) 0.0045(6) 0.0011(6)
C9 0.0215(9) 0.0265(10) 0.0209(9) -0.0070(7) 0.0058(7) 0.0003(8)
C10 0.0199(8) 0.0245(10) 0.0217(9) -0.0063(7) 0.0032(7) -0.0005(7)
C11 0.0273(9) 0.0190(9) 0.0191(8) -0.0031(7) 0.0038(7) -0.0008(7)
C12 0.0206(8) 0.0184(8) 0.0172(8) 0.0014(7) 0.0046(7) -0.0002(7)
C12A 0.0152(7) 0.0171(8) 0.0151(7) -0.0011(6) 0.0034(6) 0.0010(6)
C12B 0.0167(8) 0.0164(8) 0.0147(7) 0.0013(6) 0.0021(6) 0.0006(6)
C13 0.0246(9) 0.0242(10) 0.0178(8) 0.0029(7) 0.0036(7) 0.0047(7)

loop_
_atom_type_symbol
_atom_type_description
_atom_type_scat_dispersion_real
_atom_type_scat_dispersion_imag
_atom_type_scat_source
C C 0.0033 0.0016 'International Tables Vol C Tables 4.2.6.8 and 6.1.1.4'
H H 0.0000 0.0000 'International Tables Vol C Tables 4.2.6.8 and 6.1.1.4'
N N 0.0061 0.0033 'International Tables Vol C Tables 4.2.6.8 and 6.1.1.4'
O O 0.0106 0.0060 'International Tables Vol C Tables 4.2.6.8 and 6.1.1.4'
I I -0.4742 1.8119 'International Tables Vol C Tables 4.2.6.8 and 6.1.1.4'

loop_
_geom_angle_atom_site_label_1
_geom_angle_atom_site_label_2
_geom_angle_atom_site_label_3
_geom_angle_site_symmetry_1
_geom_angle_site_symmetry_3
_geom_angle
_geom_angle_publ_flag
C12A O1 C10 . . 94.73(13) ?
C2 C1 C1A . . 119.36(18) ?
C2 C1 H1 . . 120.3 ?
C1A C1 H1 . . 120.3 ?
C1 C1A C4A . . 121.36(17) ?
C1 C1A C12B . . 120.78(17) ?
C4A C1A C12B . . 117.70(16) ?
C1 C2 C3 . . 119.60(18) ?
C1 C2 H2 . . 120.2 ?
C3 C2 H2 . . 120.2 ?
C2 C3 C4 . . 121.04(18) ?
C2 C3 H3 . . 119.5 ?
C4 C3 H3 . . 119.5 ?
C4A C4 C3 . . 120.02(18) ?
C4A C4 H4 . . 120.0 ?
C3 C4 H4 . . 120.0 ?
C4 C4A C1A . . 118.58(18) ?
C4 C4A C5 . . 123.94(17) ?
C1A C4A C5 . . 117.44(17) ?
C4A C5 C6 . . 110.45(16) ?
C4A C5 H5A . . 109.6 ?
C6 C5 H5A . . 109.6 ?
C4A C5 H5B . . 109.6 ?
C6 C5 H5B . . 109.6 ?
H5A C5 H5B . . 108.1 ?
N7 C6 C5 . . 109.06(15) ?
N7 C6 H6A . . 109.9 ?
C5 C6 H6A . . 109.9 ?
N7 C6 H6B . . 109.9 ?
C5 C6 H6B . . 109.9 ?
H6A C6 H6B . . 108.3 ?
C12B N7 C6 . . 122.46(16) ?
C12B N7 C8 . . 114.58(16) ?
C6 N7 C8 . . 122.45(15) ?
N7 C8 C8A . . 102.91(14) ?
N7 C8 H8A . . 111.2 ?
C8A C8 H8A . . 111.2 ?
N7 C8 H8B . . 111.2 ?
C8A C8 H8B . . 111.2 ?
H8A C8 H8B . . 109.1 ?
C8 C8A C13 . . 109.33(15) ?
C8 C8A C9 . . 117.58(16) ?
C13 C8A C9 . . 113.69(16) ?
C8 C8A C12A . . 101.17(14) ?
C13 C8A C12A . . 114.35(15) ?
C9 C8A C12A . . 99.85(14) ?
C8A C9 C10 . . 101.35(14) ?
C8A C9 H9A . . 111.5 ?
C10 C9 H9A . . 111.5 ?
C8A C9 H9B . . 111.5 ?
C10 C9 H9B . . 111.5 ?
H9A C9 H9B . . 109.3 ?
O1 C10 C11 . . 101.25(15) ?
O1 C10 C9 . . 99.63(15) ?
C11 C10 C9 . . 109.76(16) ?
O1 C10 H10 . . 114.8 ?
C11 C10 H10 . . 114.8 ?
C9 C10 H10 . . 114.8 ?
C12 C11 C10 . . 106.70(17) ?
C12 C11 H11 . . 126.7 ?
C10 C11 H11 . . 126.7 ?
C11 C12 C12A . . 103.62(16) ?
C11 C12 H12 . . 128.2 ?
C12A C12 H12 . . 128.2 ?
O1 C12A C12B . . 108.67(14) ?
O1 C12A C12 . . 102.32(14) ?
C12B C12A C12 . . 127.70(16) ?
O1 C12A C8A . . 101.44(13) ?
C12B C12A C8A . . 104.40(14) ?
C12 C12A C8A . . 109.46(15) ?
N7 C12B C1A . . 121.63(17) ?
N7 C12B C12A . . 108.79(15) ?
C1A C12B C12A . . 129.10(16) ?
C8A C13 H13A . . 109.5 ?
C8A C13 H13B . . 109.5 ?
H13A C13 H13B . . 109.5 ?
C8A C13 H13C . . 109.5 ?
H13A C13 H13C . . 109.5 ?
H13B C13 H13C . . 109.5 ?

loop_
_geom_bond_atom_site_label_1
_geom_bond_atom_site_label_2
_geom_bond_site_symmetry_2
_geom_bond_distance
_geom_bond_publ_flag
O1 C12A . 1.443(2) ?
O1 C10 . 1.451(2) ?
C1 C2 . 1.391(3) ?
C1 C1A . 1.393(2) ?
C1 H1 . 0.9500 ?
C1A C4A . 1.406(3) ?
C1A C12B . 1.443(2) ?
C2 C3 . 1.391(3) ?
C2 H2 . 0.9500 ?
C3 C4 . 1.392(3) ?
C3 H3 . 0.9500 ?
C4 C4A . 1.392(3) ?
C4 H4 . 0.9500 ?
C4A C5 . 1.506(3) ?
C5 C6 . 1.521(3) ?
C5 H5A . 0.9900 ?
C5 H5B . 0.9900 ?
C6 N7 . 1.470(2) ?
C6 H6A . 0.9900 ?
C6 H6B . 0.9900 ?
N7 C12B . 1.298(2) ?
N7 C8 . 1.481(2) ?
C8 C8A . 1.527(3) ?
C8 H8A . 0.9900 ?
C8 H8B . 0.9900 ?
C8A C13 . 1.528(3) ?
C8A C9 . 1.550(3) ?
C8A C12A . 1.576(2) ?
C9 C10 . 1.555(3) ?
C9 H9A . 0.9900 ?
C9 H9B . 0.9900 ?
C10 C11 . 1.515(3) ?
C10 H10 . 1.0000 ?
C11 C12 . 1.337(3) ?
C11 H11 . 0.9500 ?
C12 C12A . 1.510(3) ?
C12 H12 . 0.9500 ?
C12A C12B . 1.495(3) ?
C13 H13A . 0.9800 ?
C13 H13B . 0.9800 ?
C13 H13C . 0.9800 ?

loop_
_geom_hbond_atom_site_label_D
_geom_hbond_atom_site_label_H
_geom_hbond_atom_site_label_A
_geom_hbond_site_symmetry_A
_geom_hbond_distance_DH
_geom_hbond_distance_HA
_geom_hbond_distance_DA
_geom_hbond_angle_DHA
_geom_hbond_publ_flag
C2 H2 I1 2_665 0.95 3.23 3.999(2) 139 y
C6 H6A I1 5_666 0.99 3.10 4.028(2) 157 y
C8 H8A I1 1_565 0.99 3.04 3.942(2) 153 y
C8 H8B I1 5_666 0.99 3.17 4.072(2) 153 y
C9 H9B I1 . 0.99 3.10 3.862(2) 135 y
C12 H12 I1 3_555 0.95 3.20 3.862(2) 128 y
C13 H13B I1 3_555 0.98 3.21 3.970(2) 136 y

loop_
_geom_torsion_atom_site_label_1
_geom_torsion_atom_site_label_2
_geom_torsion_atom_site_label_3
_geom_torsion_atom_site_label_4
_geom_torsion_site_symmetry_1
_geom_torsion_site_symmetry_2
_geom_torsion_site_symmetry_3
_geom_torsion_site_symmetry_4
_geom_torsion
_geom_torsion_publ_flag
C2 C1 C1A C4A . . . . -1.4(3) ?
C2 C1 C1A C12B . . . . 173.85(17) ?
C1A C1 C2 C3 . . . . 1.3(3) ?
C1 C2 C3 C4 . . . . 0.4(3) ?
C2 C3 C4 C4A . . . . -2.1(3) ?
C3 C4 C4A C1A . . . . 2.0(3) ?
C3 C4 C4A C5 . . . . 179.45(18) ?
C1 C1A C4A C4 . . . . -0.2(3) ?
C12B C1A C4A C4 . . . . -175.63(16) ?
C1 C1A C4A C5 . . . . -177.87(17) ?
C12B C1A C4A C5 . . . . 6.7(2) ?
C4 C4A C5 C6 . . . . 142.02(19) ?
C1A C4A C5 C6 . . . . -40.5(2) ?
C4A C5 C6 N7 . . . . 51.2(2) ?
C5 C6 N7 C12B . . . . -32.4(2) ?
C5 C6 N7 C8 . . . . 156.17(16) ?
C12B N7 C8 C8A . . . . 20.2(2) ?
C6 N7 C8 C8A . . . . -167.72(16) ?
N7 C8 C8A C13 . . . . 94.15(16) ?
N7 C8 C8A C9 . . . . -134.27(16) ?
N7 C8 C8A C12A . . . . -26.83(17) ?
C8 C8A C9 C10 . . . . 112.08(18) ?
C13 C8A C9 C10 . . . . -118.35(17) ?
C12A C8A C9 C10 . . . . 3.87(18) ?
C12A O1 C10 C11 . . . . -50.15(15) ?
C12A O1 C10 C9 . . . . 62.39(15) ?
C8A C9 C10 O1 . . . . -40.39(17) ?
C8A C9 C10 C11 . . . . 65.35(19) ?
O1 C10 C11 C12 . . . . 30.66(19) ?
C9 C10 C11 C12 . . . . -74.0(2) ?
C10 C11 C12 C12A . . . . 2.8(2) ?
C10 O1 C12A C12B . . . . -169.84(14) ?
C10 O1 C12A C12 . . . . 52.90(15) ?
C10 O1 C12A C8A . . . . -60.19(15) ?
C11 C12 C12A O1 . . . . -35.95(18) ?
C11 C12 C12A C12B . . . . -161.61(17) ?
C11 C12 C12A C8A . . . . 71.05(18) ?
C8 C8A C12A O1 . . . . -86.84(15) ?
C13 C8A C12A O1 . . . . 155.78(15) ?
C9 C8A C12A O1 . . . . 34.03(17) ?
C8 C8A C12A C12B . . . . 26.06(17) ?
C13 C8A C12A C12B . . . . -91.31(18) ?
C9 C8A C12A C12B . . . . 146.94(15) ?
C8 C8A C12A C12 . . . . 165.56(14) ?
C13 C8A C12A C12 . . . . 48.2(2) ?
C9 C8A C12A C12 . . . . -73.57(17) ?
C6 N7 C12B C1A . . . . -2.2(3) ?
C8 N7 C12B C1A . . . . 169.88(16) ?
C6 N7 C12B C12A . . . . -174.87(16) ?
C8 N7 C12B C12A . . . . -2.8(2) ?
C1 C1A C12B N7 . . . . -158.84(18) ?
C4A C1A C12B N7 . . . . 16.6(3) ?
C1 C1A C12B C12A . . . . 12.3(3) ?
C4A C1A C12B C12A . . . . -172.30(17) ?
O1 C12A C12B N7 . . . . 92.29(17) ?
C12 C12A C12B N7 . . . . -144.62(18) ?
C8A C12A C12B N7 . . . . -15.34(19) ?
O1 C12A C12B C1A . . . . -79.7(2) ?
C12 C12A C12B C1A . . . . 43.4(3) ?
C8A C12A C12B C1A . . . . 172.67(17) ?
